data_7709038
loop_
_publ_author_name
'Fonseca de Lima, Juliana'
'Moreno, Fernanda V. S.'
'Menezes, Bruno A. T.'
'da Silva Barbosa, Jader'
'Waddington, Matthew C.'
'Franklin, Si\^an A'
'Clarkson, Guy J.'
'Walker, Marc'
'Serra, Osvaldo A.'
'Walton, Richard I.'

_publ_section_title
;
 Investigation of the preparation and reactivity of metal-organic
 frameworks of cerium and pyridine-2,4,6-tricarboxylate.
;
_journal_issue 1
_journal_name_full 'Dalton transactions (Cambridge, England : 2003)'
_journal_page_first 145
_journal_page_last 155
_journal_paper_doi 10.1039/d1dt03514b
_journal_volume 51
_journal_year 2021
_chemical_absolute_configuration ad
_chemical_formula_moiety 'C11 H11 Ce N2 O8, H2 O'
_chemical_formula_sum 'C11 H13 Ce N2 O9'
_chemical_formula_weight 457.35
_space_group_crystal_system monoclinic
_space_group_IT_number 9
_space_group_name_Hall 'C -2yc'
_space_group_name_H-M_alt 'C 1 c 1'
_atom_sites_solution_hydrogens mixed
_atom_sites_solution_primary heavy
_audit_creation_date 2017-03-13
_audit_creation_method
;
Olex2 1.2
(compiled 2017.01.04 svn.r3372 for OlexSys, GUI svn.r5292)
;
_audit_update_record
;
2021-09-20 deposited with the CCDC.	2021-11-29 downloaded from the CCDC.
;
_cell_angle_alpha 90
_cell_angle_beta 90.062(4)
_cell_angle_gamma 90
_cell_formula_units_Z 4
_cell_length_a 15.8285(3)
_cell_length_b 10.1903(9)
_cell_length_c 9.1832(3)
_cell_measurement_reflns_used 7899
_cell_measurement_temperature 150(2)
_cell_measurement_theta_max 29.2000
_cell_measurement_theta_min 3.9860
_cell_volume 1481.22(14)
_computing_cell_refinement 'CrysAlisPro 1.171.38.43f (Rigaku OD, 2015)'
_computing_data_collection 'CrysAlisPro 1.171.38.43f (Rigaku OD, 2015)'
_computing_data_reduction 'CrysAlisPro 1.171.38.43f (Rigaku OD, 2015)'
_computing_molecular_graphics 'Olex2 (Dolomanov et al., 2009)'
_computing_publication_material 'Olex2 (Dolomanov et al., 2009)'
_computing_structure_refinement 'ShelXL (Sheldrick, 2015)'
_computing_structure_solution 'ShelXS (Sheldrick, 2008)'
_diffrn_ambient_temperature 150(2)
_diffrn_detector 'CCD plate'
_diffrn_detector_area_resol_mean 5.3046
_diffrn_detector_type AtlasS2
_diffrn_measured_fraction_theta_full 0.999
_diffrn_measured_fraction_theta_max 0.913
_diffrn_measurement_details
;
List of Runs (angles in degrees, time in seconds):

  # Type    Start    End  Width  t~exp~   \w     \q     \k     \f   Frames
#--------------------------------------------------------------------------
  1  \w    -29.00  92.00   1.00   14.00    --   11.87  19.00 -60.00  121
  2  \w    -63.00  36.00   1.00   14.00    --   11.87 -37.00 120.00   99
  3  \w    -39.00 -14.00   1.00   14.00    --  -10.70  57.00-150.00   25
  4  \w    -20.00  30.00   1.00   14.00    --  -10.70 -99.00 -60.00   50
  5  \w    -83.00  17.00   1.00   14.00    --  -10.70 -57.00  60.00  100
  6  \w     34.00  99.00   1.00   14.00    --   11.87-178.00 120.00   65
  7  \w     34.00  99.00   1.00   14.00    --   11.87-178.00   0.00   65
;
_diffrn_measurement_device 'four-circle diffractometer'
_diffrn_measurement_device_type 'SuperNova, Dual, Cu at zero, AtlasS2'
_diffrn_measurement_method '\w scans'
_diffrn_orient_matrix_type 'CrysAlisPro convention (1999,Acta A55,543-557)'
_diffrn_orient_matrix_UB_11 -0.0576734000
_diffrn_orient_matrix_UB_12 -0.0289197000
_diffrn_orient_matrix_UB_13 0.0546367000
_diffrn_orient_matrix_UB_21 0.0157110000
_diffrn_orient_matrix_UB_22 -0.0769905000
_diffrn_orient_matrix_UB_23 0.0087430000
_diffrn_orient_matrix_UB_31 0.0489165000
_diffrn_orient_matrix_UB_32 -0.0094793000
_diffrn_orient_matrix_UB_33 0.0615677000
_diffrn_radiation_monochromator mirror
_diffrn_radiation_probe x-ray
_diffrn_radiation_type MoK\a
_diffrn_radiation_wavelength 0.71073
_diffrn_reflns_av_R_equivalents 0.0265
_diffrn_reflns_av_unetI/netI 0.0289
_diffrn_reflns_Laue_measured_fraction_full 0.999
_diffrn_reflns_Laue_measured_fraction_max 0.913
_diffrn_reflns_limit_h_max 21
_diffrn_reflns_limit_h_min -21
_diffrn_reflns_limit_k_max 13
_diffrn_reflns_limit_k_min -13
_diffrn_reflns_limit_l_max 12
_diffrn_reflns_limit_l_min -12
_diffrn_reflns_number 10412
_diffrn_reflns_point_group_measured_fraction_full 0.994
_diffrn_reflns_point_group_measured_fraction_max 0.852
_diffrn_reflns_theta_full 25.242
_diffrn_reflns_theta_max 29.715
_diffrn_reflns_theta_min 3.251
_diffrn_source 'micro-focus sealed X-ray tube'
_diffrn_source_type 'SuperNova (Mo) X-ray Source'
_exptl_absorpt_coefficient_mu 3.123
_exptl_absorpt_correction_T_max 1.00000
_exptl_absorpt_correction_T_min 0.78895
_exptl_absorpt_correction_type multi-scan
_exptl_absorpt_process_details
;
CrysAlisPro 1.171.38.43f (Rigaku Oxford Diffraction, 2015)
Empirical absorption correction using spherical harmonics,
 implemented in SCALE3 ABSPACK scaling algorithm.
;
_exptl_crystal_colour yellow
_exptl_crystal_colour_primary yellow
_exptl_crystal_density_diffrn 2.051
_exptl_crystal_description block
_exptl_crystal_F_000 892
_exptl_crystal_size_max 0.16
_exptl_crystal_size_mid 0.08
_exptl_crystal_size_min 0.04
_refine_diff_density_max 0.378
_refine_diff_density_min -0.451
_refine_diff_density_rms 0.077
_refine_ls_abs_structure_details
;
 Flack x determined using 1578 quotients [(I+)-(I-)]/[(I+)+(I-)]
 (Parsons, Flack and Wagner, Acta Cryst. B69 (2013) 249-259).

Hooft y: -0.012(7) Olex2
Flack x: -0.028(7) Shelx 2016
;
_refine_ls_abs_structure_Flack -0.028(7)
_refine_ls_extinction_method none
_refine_ls_goodness_of_fit_ref 1.058
_refine_ls_hydrogen_treatment constr
_refine_ls_matrix_type full
_refine_ls_number_parameters 232
_refine_ls_number_reflns 3584
_refine_ls_number_restraints 26
_refine_ls_restrained_S_all 1.093
_refine_ls_R_factor_all 0.0178
_refine_ls_R_factor_gt 0.0169
_refine_ls_shift/su_max 0.001
_refine_ls_shift/su_mean 0.000
_refine_ls_structure_factor_coef Fsqd
_refine_ls_weighting_details 'w=1/[\s^2^(Fo^2^)+(0.0165P)^2^] where P=(Fo^2^+2Fc^2^)/3'
_refine_ls_weighting_scheme calc
_refine_ls_wR_factor_gt 0.0357
_refine_ls_wR_factor_ref 0.0363
_reflns_Friedel_coverage 0.864
_reflns_Friedel_fraction_full 0.989
_reflns_Friedel_fraction_max 0.791
_reflns_number_gt 3501
_reflns_number_total 3584
_reflns_threshold_expression 'I > 2\s(I)'
_cod_data_source_file d1dt03514b2.cif
_cod_data_source_block fvs3
_cod_depositor_comments 'Adding full bibliography for 7709038--7709041.cif.'
_cod_original_cell_volume 1481.22(15)
_cod_database_code 7709038
_shelx_shelxl_version_number 2014/7
_chemical_oxdiff_formula 'C20 H20 N2 O2 Ce'
_shelx_space_group_comment
;
The symmetry employed for this shelxl refinement is uniquely defined
by the following loop, which should always be used as a source of
symmetry information in preference to the above space-group names.
They are only intended as comments.
;
_reflns_odcompleteness_completeness 99.84
_reflns_odcompleteness_iscentric 1
_reflns_odcompleteness_theta 26.32
_olex2_refinement_description
;
The DMF was modeled as disordered over two positions related by a rotation about the metal carbonyl 
bond. The occupancy was originally linked to a free variable but refined to approximately 70:30 and 
was fixed at this for the rest of the refinement.
The hydrogens were located in a difference map but placed at calculated positions for the refinement.

1. Fixed Uiso
 At 1.2 times of:
  All C(H) groups
 At 1.5 times of:
  All C(H,H,H) groups, All O(H,H) groups
2. Uiso/Uaniso restraints and constraints
O12 \\sim C13 \\sim N14 \\sim C14 \\sim C15: within 1.7A with sigma of 0.003
and sigma for terminal atoms of 0.006
3. Others
 Fixed Sof: C13(0.7) H13(0.7) N14(0.7) C14(0.7) H14A(0.7) H14B(0.7) H14C(0.7)
 C15(0.7) H15A(0.7) H15B(0.7) H15C(0.7) C13A(0.3) H13A(0.3) N14A(0.3) C14A(0.3)
 H14D(0.3) H14E(0.3) H14F(0.3) C15A(0.3) H15D(0.3) H15E(0.3) H15F(0.3)
4.a Free rotating group:
 O17(H17A,H17B)
4.b Rotating group:
 O16(H16A,H16B)
4.c Aromatic/amide H refined with riding coordinates:
 C4(H4), C13(H13), C6(H6), C13A(H13A)
4.d Idealised Me refined as rotating group:
 C14(H14A,H14B,H14C), C15(H15A,H15B,H15C), C14A(H14D,H14E,H14F), C15A(H15D,
 H15E,H15F)
;
_olex2_submission_special_instructions 'No special instructions were received'
_oxdiff_exptl_absorpt_empirical_details
;
Empirical correction (ABSPACK) includes:
- Absorption correction using spherical harmonics
- Frame scaling
;
_oxdiff_exptl_absorpt_empirical_full_max 1.574
_oxdiff_exptl_absorpt_empirical_full_min 0.687

loop_
_space_group_symop_operation_xyz
'x, y, z'
'x, -y, z+1/2'
'x+1/2, y+1/2, z'
'x+1/2, -y+1/2, z+1/2'

loop_
_atom_site_label
_atom_site_type_symbol
_atom_site_fract_x
_atom_site_fract_y
_atom_site_fract_z
_atom_site_U_iso_or_equiv
_atom_site_adp_type
_atom_site_occupancy
_atom_site_site_symmetry_order
_atom_site_calc_flag
_atom_site_refinement_flags_posn
_atom_site_refinement_flags_adp
_atom_site_refinement_flags_occupancy
_atom_site_disorder_assembly
_atom_site_disorder_group
Ce1 Ce -0.49984(2) -0.43156(2) -0.74922(2) 0.01007(5) Uani 1 1 d . . . . .
O2 O -0.64756(17) -0.4509(3) -0.3208(3) 0.0182(6) Uani 1 1 d . . . . .
O10 O -0.87088(15) 0.0165(3) -0.6131(3) 0.0174(6) Uani 1 1 d . . . . .
O11 O -0.88331(18) -0.1097(3) -0.4160(3) 0.0232(6) Uani 1 1 d . . . . .
O16 O -0.49374(17) -0.6773(3) -0.6943(3) 0.0215(6) Uani 1 1 d . . . . .
H16A H -0.5289 -0.7212 -0.7508 0.032 Uiso 1 1 d GR . . . .
H16B H -0.5078 -0.6928 -0.6030 0.032 Uiso 1 1 d GR . . . .
O9 O -0.56115(16) -0.2692(3) -0.9227(3) 0.0184(6) Uani 1 1 d . . . . .
O12 O -0.44727(18) -0.2200(3) -0.6579(3) 0.0250(6) Uani 1 1 d . U . . .
C10 C -0.8477(3) -0.0736(4) -0.5312(5) 0.0161(10) Uani 1 1 d . . . . .
C2 C -0.6185(3) -0.4121(4) -0.4382(5) 0.0139(9) Uani 1 1 d . . . . .
C3 C -0.6639(2) -0.3129(4) -0.5305(4) 0.0142(7) Uani 1 1 d . . . . .
C4 C -0.7354(2) -0.2452(5) -0.4824(5) 0.0161(10) Uani 1 1 d . . . . .
H4 H -0.7597 -0.2629 -0.3900 0.019 Uiso 1 1 calc R . . . .
C8 C -0.6178(2) -0.1854(4) -0.8939(4) 0.0175(8) Uani 1 1 d . . . . .
N3 N -0.62950(18) -0.2919(3) -0.6614(3) 0.0125(6) Uani 1 1 d . . . . .
C7 C -0.6628(2) -0.2023(4) -0.7503(4) 0.0140(7) Uani 1 1 d . . . . .
C13 C -0.4490(4) -0.1432(7) -0.5585(7) 0.0290(12) Uani 0.7 1 d . U P A 1
H13 H -0.5019 -0.1111 -0.5252 0.035 Uiso 0.7 1 calc R . P A 1
O8 O -0.6381(3) -0.0901(4) -0.9728(4) 0.0294(10) Uani 1 1 d . . . . .
C5 C -0.7701(2) -0.1502(4) -0.5755(4) 0.0145(7) Uani 1 1 d . . . . .
C6 C -0.7330(2) -0.1283(4) -0.7108(4) 0.0158(8) Uani 1 1 d . . . . .
H6 H -0.7552 -0.0639 -0.7751 0.019 Uiso 1 1 calc R . . . .
O1 O -0.54613(17) -0.4499(2) -0.4875(3) 0.0149(6) Uani 1 1 d . . . . .
N14 N -0.3774(8) -0.1017(12) -0.4933(14) 0.0428(18) Uani 0.7 1 d . U P A 1
C14 C -0.2970(4) -0.1478(8) -0.5366(9) 0.0462(18) Uani 0.7 1 d . U P A 1
H14A H -0.3020 -0.2378 -0.5732 0.069 Uiso 0.7 1 calc GR . P A 1
H14B H -0.2585 -0.1463 -0.4530 0.069 Uiso 0.7 1 calc GR . P A 1
H14C H -0.2746 -0.0911 -0.6137 0.069 Uiso 0.7 1 calc GR . P A 1
C15 C -0.3878(7) -0.0038(13) -0.3761(12) 0.079(3) Uani 0.7 1 d . U P A 1
H15A H -0.3815 0.0847 -0.4167 0.118 Uiso 0.7 1 calc GR . P A 1
H15B H -0.3447 -0.0182 -0.3011 0.118 Uiso 0.7 1 calc GR . P A 1
H15C H -0.4440 -0.0128 -0.3329 0.118 Uiso 0.7 1 calc GR . P A 1
O17 O -0.5905(3) -0.8846(4) -0.7673(4) 0.0504(11) Uani 1 1 d . . . . .
H17A H -0.6103 -0.9323 -0.8352 0.076 Uiso 1 1 d G . . . .
H17B H -0.6121 -0.9076 -0.6866 0.076 Uiso 1 1 d G . . . .
C13A C -0.4068(13) -0.200(2) -0.531(2) 0.043(4) Uiso 0.3 1 d . . P A 2
H13A H -0.3843 -0.2750 -0.4836 0.052 Uiso 0.3 1 calc R . P A 2
N14A N -0.3959(13) -0.089(2) -0.470(2) 0.028(5) Uiso 0.3 1 d . . P A 2
C14A C -0.3507(13) -0.0801(19) -0.330(2) 0.043(5) Uiso 0.3 1 d . . P A 2
H14D H -0.3367 -0.1685 -0.2952 0.065 Uiso 0.3 1 calc GR . P A 2
H14E H -0.3868 -0.0363 -0.2578 0.065 Uiso 0.3 1 calc GR . P A 2
H14F H -0.2986 -0.0295 -0.3428 0.065 Uiso 0.3 1 calc GR . P A 2
C15A C -0.4375(17) 0.031(3) -0.510(3) 0.080(8) Uiso 0.3 1 d . . P A 2
H15D H -0.4853 0.0113 -0.5745 0.120 Uiso 0.3 1 calc GR . P A 2
H15E H -0.3974 0.0881 -0.5614 0.120 Uiso 0.3 1 calc GR . P A 2
H15F H -0.4580 0.0757 -0.4226 0.120 Uiso 0.3 1 calc GR . P A 2

loop_
_atom_site_aniso_label
_atom_site_aniso_U_11
_atom_site_aniso_U_22
_atom_site_aniso_U_33
_atom_site_aniso_U_23
_atom_site_aniso_U_13
_atom_site_aniso_U_12
Ce1 0.00944(8) 0.01128(8) 0.00950(8) -0.00074(13) 0.00222(5) 0.00041(12)
O2 0.0172(14) 0.0223(15) 0.0151(14) 0.0070(12) 0.0058(11) 0.0062(11)
O10 0.0120(13) 0.0178(14) 0.0225(15) 0.0026(12) -0.0004(11) 0.0038(11)
O11 0.0195(14) 0.0324(16) 0.0177(14) 0.0036(13) 0.0091(11) 0.0096(13)
O16 0.0305(16) 0.0178(14) 0.0161(12) 0.0024(10) 0.0032(13) -0.0020(12)
O9 0.0225(14) 0.0195(15) 0.0132(13) 0.0043(12) 0.0051(11) 0.0097(12)
O12 0.0255(14) 0.0211(15) 0.0285(16) -0.0054(13) 0.0024(13) -0.0053(12)
C10 0.013(2) 0.019(2) 0.015(2) -0.0032(15) 0.0010(19) -0.0005(15)
C2 0.015(2) 0.0143(19) 0.013(2) -0.0032(15) 0.0023(18) 0.0011(17)
C3 0.0137(16) 0.0153(18) 0.0135(17) 0.0009(14) 0.0016(13) 0.0010(14)
C4 0.017(3) 0.0197(18) 0.012(2) 0.0017(17) 0.0031(18) 0.002(2)
C8 0.0194(19) 0.020(2) 0.0133(18) -0.0011(16) 0.0032(15) 0.0021(16)
N3 0.0127(14) 0.0114(14) 0.0133(14) 0.0005(12) 0.0021(11) -0.0003(12)
C7 0.0141(16) 0.0164(17) 0.0115(16) -0.0002(14) 0.0002(13) 0.0017(14)
C13 0.024(2) 0.033(3) 0.030(3) -0.012(2) 0.006(2) -0.008(2)
O8 0.044(3) 0.0266(18) 0.0179(19) 0.0113(14) 0.0080(17) 0.0164(16)
C5 0.0122(17) 0.0156(18) 0.0158(18) -0.0007(15) 0.0025(14) -0.0006(15)
C6 0.0140(17) 0.0174(19) 0.0159(18) 0.0027(15) 0.0027(14) 0.0039(14)
O1 0.0125(13) 0.0202(14) 0.0121(13) 0.0013(10) 0.0035(10) 0.0059(10)
N14 0.036(4) 0.053(3) 0.039(4) -0.021(3) 0.003(3) -0.016(3)
C14 0.032(4) 0.060(4) 0.046(4) -0.006(4) -0.017(3) -0.001(4)
C15 0.075(6) 0.096(6) 0.065(5) -0.048(5) 0.011(5) -0.028(5)
O17 0.080(3) 0.046(2) 0.0255(18) -0.0069(17) 0.0097(19) -0.033(2)

loop_
_atom_type_symbol
_atom_type_description
_atom_type_scat_dispersion_real
_atom_type_scat_dispersion_imag
_atom_type_scat_source
C C 0.0033 0.0016 'International Tables Vol C Tables 4.2.6.8 and 6.1.1.4'
H H 0.0000 0.0000 'International Tables Vol C Tables 4.2.6.8 and 6.1.1.4'
Ce Ce -0.2486 2.6331 'International Tables Vol C Tables 4.2.6.8 and 6.1.1.4'
N N 0.0061 0.0033 'International Tables Vol C Tables 4.2.6.8 and 6.1.1.4'
O O 0.0106 0.0060 'International Tables Vol C Tables 4.2.6.8 and 6.1.1.4'

loop_
_geom_angle_atom_site_label_1
_geom_angle_atom_site_label_2
_geom_angle_atom_site_label_3
_geom_angle
_geom_angle_site_symmetry_1
_geom_angle_site_symmetry_3
_geom_angle_publ_flag
O2 Ce1 C2 24.26(10) 2_544 2_544 ?
O10 Ce1 O2 138.32(9) 3_545 2_544 ?
O10 Ce1 O16 69.90(9) 3_545 . ?
O10 Ce1 O9 142.47(9) 3_545 . ?
O10 Ce1 O12 74.58(10) 3_545 . ?
O10 Ce1 C2 134.28(11) 3_545 2_544 ?
O10 Ce1 N3 127.70(9) 3_545 . ?
O10 Ce1 O1 74.96(9) 3_545 . ?
O10 Ce1 O1 124.18(9) 3_545 2_544 ?
O11 Ce1 O2 125.34(9) 4_544 2_544 ?
O11 Ce1 O10 74.15(9) 4_544 3_545 ?
O11 Ce1 O16 105.35(10) 4_544 . ?
O11 Ce1 O9 77.18(9) 4_544 . ?
O11 Ce1 O12 78.85(10) 4_544 . ?
O11 Ce1 C2 101.61(11) 4_544 2_544 ?
O11 Ce1 N3 133.84(10) 4_544 . ?
O11 Ce1 O1 76.37(9) 4_544 2_544 ?
O11 Ce1 O1 146.48(9) 4_544 . ?
O16 Ce1 O2 69.32(9) . 2_544 ?
O16 Ce1 C2 67.59(11) . 2_544 ?
O16 Ce1 N3 119.99(9) . . ?
O16 Ce1 O1 73.85(8) . 2_544 ?
O9 Ce1 O2 78.64(9) . 2_544 ?
O9 Ce1 O16 142.27(10) . . ?
O9 Ce1 C2 74.98(11) . 2_544 ?
O9 Ce1 N3 62.14(9) . . ?
O9 Ce1 O1 70.24(9) . 2_544 ?
O9 Ce1 O1 123.04(8) . . ?
O12 Ce1 O2 139.71(9) . 2_544 ?
O12 Ce1 O16 141.20(10) . . ?
O12 Ce1 O9 76.54(11) . . ?
O12 Ce1 C2 150.60(12) . 2_544 ?
O12 Ce1 N3 71.60(9) . . ?
O12 Ce1 O1 142.03(9) . 2_544 ?
O12 Ce1 O1 80.71(9) . . ?
N3 Ce1 O2 68.84(8) . 2_544 ?
N3 Ce1 C2 88.66(11) . 2_544 ?
O1 Ce1 O2 86.94(9) . 2_544 ?
O1 Ce1 O2 49.36(8) 2_544 2_544 ?
O1 Ce1 O16 75.54(8) . . ?
O1 Ce1 C2 109.18(10) . 2_544 ?
O1 Ce1 C2 25.27(11) 2_544 2_544 ?
O1 Ce1 N3 61.25(9) . . ?
O1 Ce1 N3 106.88(9) 2_544 . ?
O1 Ce1 O1 133.24(8) . 2_544 ?
C2 O2 Ce1 91.8(2) . 2_545 ?
C10 O10 Ce1 135.6(3) . 3_455 ?
C10 O11 Ce1 145.2(3) . 4_445 ?
Ce1 O16 H16A 110.9 . . ?
Ce1 O16 H16B 110.7 . . ?
H16A O16 H16B 108.0 . . ?
C8 O9 Ce1 126.1(2) . . ?
C13 O12 Ce1 145.2(3) . . ?
C13A O12 Ce1 126.1(9) . . ?
O10 C10 O11 126.5(4) . . ?
O10 C10 C5 117.2(4) . . ?
O11 C10 C5 116.2(4) . . ?
O2 C2 Ce1 64.0(2) . 2_545 ?
O2 C2 C3 121.9(4) . . ?
O2 C2 O1 122.8(4) . . ?
C3 C2 Ce1 168.3(3) . 2_545 ?
O1 C2 Ce1 59.4(2) . 2_545 ?
O1 C2 C3 115.3(4) . . ?
C4 C3 C2 122.8(4) . . ?
N3 C3 C2 114.8(3) . . ?
N3 C3 C4 122.4(4) . . ?
C3 C4 H4 121.2 . . ?
C3 C4 C5 117.7(4) . . ?
C5 C4 H4 121.2 . . ?
O9 C8 C7 116.1(3) . . ?
O8 C8 O9 125.7(4) . . ?
O8 C8 C7 118.2(4) . . ?
C3 N3 Ce1 120.6(2) . . ?
C7 N3 Ce1 119.5(2) . . ?
C7 N3 C3 119.9(3) . . ?
N3 C7 C8 115.3(3) . . ?
N3 C7 C6 121.8(3) . . ?
C6 C7 C8 122.9(3) . . ?
O12 C13 H13 119.3 . . ?
O12 C13 N14 121.4(7) . . ?
N14 C13 H13 119.3 . . ?
C4 C5 C10 120.6(4) . . ?
C6 C5 C10 120.1(3) . . ?
C6 C5 C4 119.3(3) . . ?
C7 C6 C5 118.9(3) . . ?
C7 C6 H6 120.6 . . ?
C5 C6 H6 120.6 . . ?
Ce1 O1 Ce1 138.93(11) . 2_545 ?
C2 O1 Ce1 124.9(3) . . ?
C2 O1 Ce1 95.3(2) . 2_545 ?
C13 N14 C14 121.8(9) . . ?
C13 N14 C15 116.2(11) . . ?
C14 N14 C15 122.0(10) . . ?
N14 C14 H14A 109.5 . . ?
N14 C14 H14B 109.5 . . ?
N14 C14 H14C 109.5 . . ?
H14A C14 H14B 109.5 . . ?
H14A C14 H14C 109.5 . . ?
H14B C14 H14C 109.5 . . ?
N14 C15 H15A 109.5 . . ?
N14 C15 H15B 109.5 . . ?
N14 C15 H15C 109.5 . . ?
H15A C15 H15B 109.5 . . ?
H15A C15 H15C 109.5 . . ?
H15B C15 H15C 109.5 . . ?
H17A O17 H17B 109.4 . . ?
O12 C13A H13A 117.1 . . ?
N14A C13A O12 125.7(19) . . ?
N14A C13A H13A 117.1 . . ?
C13A N14A C14A 120.6(19) . . ?
C13A N14A C15A 125(2) . . ?
C15A N14A C14A 113(2) . . ?
N14A C14A H14D 109.5 . . ?
N14A C14A H14E 109.5 . . ?
N14A C14A H14F 109.5 . . ?
H14D C14A H14E 109.5 . . ?
H14D C14A H14F 109.5 . . ?
H14E C14A H14F 109.5 . . ?
N14A C15A H15D 109.5 . . ?
N14A C15A H15E 109.5 . . ?
N14A C15A H15F 109.5 . . ?
H15D C15A H15E 109.5 . . ?
H15D C15A H15F 109.5 . . ?
H15E C15A H15F 109.5 . . ?

loop_
_geom_bond_atom_site_label_1
_geom_bond_atom_site_label_2
_geom_bond_distance
_geom_bond_site_symmetry_2
_geom_bond_publ_flag
Ce1 O2 2.707(3) 2_544 ?
Ce1 O10 2.450(2) 3_545 ?
Ce1 O11 2.435(3) 4_544 ?
Ce1 O16 2.557(3) . ?
Ce1 O9 2.493(3) . ?
Ce1 O12 2.458(3) . ?
Ce1 C2 3.011(4) 2_544 ?
Ce1 N3 2.625(3) . ?
Ce1 O1 2.520(3) . ?
Ce1 O1 2.604(3) 2_544 ?
O2 Ce1 2.707(3) 2_545 ?
O2 C2 1.238(5) . ?
O10 Ce1 2.450(2) 3_455 ?
O10 C10 1.242(5) . ?
O11 Ce1 2.435(3) 4_445 ?
O11 C10 1.254(5) . ?
O16 H16A 0.8819 . ?
O16 H16B 0.8823 . ?
O9 C8 1.266(5) . ?
O12 C13 1.203(7) . ?
O12 C13A 1.34(2) . ?
C10 C5 1.512(6) . ?
C2 Ce1 3.011(4) 2_545 ?
C2 C3 1.503(5) . ?
C2 O1 1.291(5) . ?
C3 C4 1.397(6) . ?
C3 N3 1.338(4) . ?
C4 H4 0.9500 . ?
C4 C5 1.403(6) . ?
C8 C7 1.510(5) . ?
C8 O8 1.253(5) . ?
N3 C7 1.333(5) . ?
C7 C6 1.391(5) . ?
C13 H13 0.9500 . ?
C13 N14 1.349(14) . ?
C5 C6 1.393(5) . ?
C6 H6 0.9500 . ?
O1 Ce1 2.604(3) 2_545 ?
N14 C14 1.415(13) . ?
N14 C15 1.477(14) . ?
C14 H14A 0.9800 . ?
C14 H14B 0.9800 . ?
C14 H14C 0.9800 . ?
C15 H15A 0.9800 . ?
C15 H15B 0.9800 . ?
C15 H15C 0.9800 . ?
O17 H17A 0.8502 . ?
O17 H17B 0.8502 . ?
C13A H13A 0.9500 . ?
C13A N14A 1.28(3) . ?
N14A C14A 1.47(3) . ?
N14A C15A 1.44(3) . ?
C14A H14D 0.9800 . ?
C14A H14E 0.9800 . ?
C14A H14F 0.9800 . ?
C15A H15D 0.9800 . ?
C15A H15E 0.9800 . ?
C15A H15F 0.9800 . ?

loop_
_geom_hbond_atom_site_label_D
_geom_hbond_atom_site_label_H
_geom_hbond_atom_site_label_A
_geom_hbond_distance_DH
_geom_hbond_distance_HA
_geom_hbond_distance_DA
_geom_hbond_angle_DHA
_geom_hbond_site_symmetry_A
O16 H16A O17 0.88 1.94 2.693(5) 143.1 .
O16 H16B O9 0.88 1.90 2.768(4) 168.0 2_545
O17 H17A O8 0.85 2.09 2.918(6) 163.7 1_545
O17 H17B O8 0.85 2.01 2.820(5) 160.0 2_545
